data_2014529
loop_
_publ_author_name
'Linden, Anthony'
'\,Safak, Cihat'
'Ayd\?in, F\?irat'

_publ_section_title
;
Methyl 4-(2-chloro-5-nitrophenyl)-2,7,7-trimethyl-5-oxo-1,4,5,6,7,8-
hexahydroquinoline-3-carboxylate
;
_journal_coden_ASTM ACSCEE
_journal_issue 10
_journal_name_full
;
 Acta Crystallographica, Section C: Crystal Structure Communications
;
_journal_page_first o711
_journal_page_last o713
_journal_paper_doi 10.1107/s0108270104019468
_journal_volume 60
_journal_year 2004
_chemical_formula_iupac 'C20 H21 Cl N2 O5'
_chemical_formula_moiety 'C20 H21 Cl N2 O5'
_chemical_formula_sum 'C20 H21 Cl N2 O5'
_chemical_formula_weight 404.85
_chemical_melting_point 513
_space_group_IT_number 61
_space_group_name_Hall '-P 2ac 2ab'
_space_group_name_H-M_alt 'P b c a'
_symmetry_cell_setting orthorhombic
_symmetry_space_group_name_Hall '-P 2ac 2ab'
_symmetry_space_group_name_H-M 'P b c a'
_cell_angle_alpha 90.00
_cell_angle_beta 90.00
_cell_angle_gamma 90.00
_cell_formula_units_Z 8
_cell_length_a 14.8737(2)
_cell_length_b 14.3865(2)
_cell_length_c 17.6287(3)
_cell_measurement_temperature 160.0(10)
_cell_volume 3772.20(10)
_diffrn_ambient_temperature 160.0(10)
_exptl_crystal_density_diffrn 1.426
_cod_database_code 2014529

loop_
_symmetry_equiv_pos_as_xyz
'x, y, z'
'x+1/2, -y+1/2, -z'
'-x, y+1/2, -z+1/2'
'-x+1/2, -y, z+1/2'
'-x, -y, -z'
'-x-1/2, y-1/2, z'
'x, -y-1/2, z-1/2'
'x-1/2, y, -z-1/2'

loop_
_atom_site_label
_atom_site_fract_x
_atom_site_fract_y
_atom_site_fract_z
_atom_site_U_iso_or_equiv
_atom_site_adp_type
_atom_site_calc_flag
_atom_site_refinement_flags
_atom_site_occupancy
_atom_site_disorder_assembly
_atom_site_disorder_group
_atom_site_type_symbol
Cl 0.86064(3) 0.45386(3) 0.73696(2) 0.03563(12) Uani d . 1 . . Cl
O1 0.76180(11) 0.10876(10) 0.96762(8) 0.0483(4) Uani d . 1 . . O
O2 0.79307(12) 0.03035(9) 0.86719(8) 0.0495(4) Uani d . 1 . . O
O5 0.69801(8) 0.37333(7) 0.62302(7) 0.0298(3) Uani d . 1 . . O
O10 1.08445(8) 0.18436(10) 0.63816(8) 0.0396(3) Uani d . 1 . . O
O11 1.01268(8) 0.31017(9) 0.68278(7) 0.0325(3) Uani d . 1 . . O
N1 0.81950(9) 0.07300(9) 0.60219(8) 0.0272(3) Uani d . 1 . . N
H1 0.8093(13) 0.0161(15) 0.5944(12) 0.037(5) Uiso d . 1 . . H
N17 0.78331(10) 0.10370(10) 0.90091(8) 0.0312(3) Uani d . 1 . . N
C2 0.90663(10) 0.10184(11) 0.61750(9) 0.0262(3) Uani d . 1 . . C
C3 0.92247(10) 0.19081(11) 0.63887(8) 0.0241(3) Uani d . 1 . . C
C4 0.84547(9) 0.25778(10) 0.65526(8) 0.0218(3) Uani d . 1 . . C
H4 0.8618 0.3203 0.6347 0.026 Uiso calc R 1 . . H
C4a 0.76084(10) 0.22472(10) 0.61565(8) 0.0213(3) Uani d . 1 . . C
C5 0.69048(10) 0.29238(10) 0.60091(8) 0.0233(3) Uani d . 1 . . C
C6 0.60964(10) 0.26052(11) 0.55648(9) 0.0264(3) Uani d . 1 . . C
H61 0.6228 0.2663 0.5016 0.032 Uiso calc R 1 . . H
H62 0.5583 0.3019 0.5681 0.032 Uiso calc R 1 . . H
C7 0.58250(10) 0.15992(10) 0.57367(9) 0.0246(3) Uani d . 1 . . C
C8 0.66485(10) 0.09724(11) 0.56008(9) 0.0251(3) Uani d . 1 . . C
H81 0.6525 0.0349 0.5814 0.030 Uiso calc R 1 . . H
H82 0.6741 0.0900 0.5048 0.030 Uiso calc R 1 . . H
C8a 0.74962(10) 0.13467(10) 0.59499(8) 0.0226(3) Uani d . 1 . . C
C9 0.97600(12) 0.02700(13) 0.60833(11) 0.0368(4) Uani d . 1 . . C
H91 1.0132 0.0405 0.5638 0.055 Uiso calc R 1 . . H
H92 0.9460 -0.0331 0.6015 0.055 Uiso calc R 1 . . H
H93 1.0140 0.0247 0.6537 0.055 Uiso calc R 1 . . H
C10 1.01475(10) 0.22436(12) 0.65205(9) 0.0271(3) Uani d . 1 . . C
C12 1.09847(12) 0.35288(15) 0.69777(12) 0.0410(4) Uani d . 1 . . C
H121 1.1337 0.3127 0.7314 0.062 Uiso calc R 1 . . H
H122 1.0891 0.4133 0.7222 0.062 Uiso calc R 1 . . H
H123 1.1309 0.3617 0.6499 0.062 Uiso calc R 1 . . H
C13 0.83110(9) 0.26645(10) 0.74086(8) 0.0216(3) Uani d . 1 . . C
C14 0.83889(10) 0.34937(11) 0.78190(9) 0.0253(3) Uani d . 1 . . C
C15 0.82978(11) 0.35227(11) 0.86067(9) 0.0283(3) Uani d . 1 . . C
H15 0.8369 0.4095 0.8869 0.034 Uiso calc R 1 . . H
C16 0.81042(10) 0.27194(11) 0.90042(9) 0.0275(3) Uani d . 1 . . C
H16 0.8035 0.2728 0.9540 0.033 Uiso calc R 1 . . H
C17 0.80153(10) 0.19042(11) 0.85988(9) 0.0246(3) Uani d . 1 . . C
C18 0.81150(10) 0.18610(10) 0.78212(8) 0.0233(3) Uani d . 1 . . C
H18 0.8050 0.1283 0.7566 0.028 Uiso calc R 1 . . H
C19 0.55020(11) 0.15250(12) 0.65593(9) 0.0307(3) Uani d . 1 . . C
H191 0.6006 0.1649 0.6903 0.046 Uiso calc R 1 . . H
H192 0.5270 0.0898 0.6652 0.046 Uiso calc R 1 . . H
H193 0.5024 0.1981 0.6649 0.046 Uiso calc R 1 . . H
C20 0.50592(11) 0.13148(12) 0.52036(10) 0.0328(4) Uani d . 1 . . C
H201 0.4571 0.1770 0.5239 0.049 Uiso calc R 1 . . H
H202 0.4835 0.0700 0.5350 0.049 Uiso calc R 1 . . H
H203 0.5283 0.1293 0.4681 0.049 Uiso calc R 1 . . H

loop_
_atom_site_aniso_label
_atom_site_aniso_U_11
_atom_site_aniso_U_22
_atom_site_aniso_U_33
_atom_site_aniso_U_12
_atom_site_aniso_U_13
_atom_site_aniso_U_23
Cl 0.0516(3) 0.02194(19) 0.0333(2) -0.00842(17) -0.00422(18) 0.00209(15)
O1 0.0717(10) 0.0394(7) 0.0339(7) 0.0100(7) 0.0198(7) 0.0106(6)
O2 0.0853(11) 0.0250(7) 0.0383(7) -0.0054(7) 0.0074(7) 0.0023(5)
O5 0.0363(6) 0.0193(5) 0.0339(6) 0.0010(4) -0.0037(5) -0.0022(5)
O10 0.0251(6) 0.0465(8) 0.0471(8) -0.0001(5) 0.0030(5) -0.0035(6)
O11 0.0254(6) 0.0351(7) 0.0370(6) -0.0065(5) 0.0005(5) -0.0029(5)
N1 0.0270(7) 0.0181(6) 0.0366(7) 0.0005(5) 0.0009(5) -0.0009(6)
N17 0.0358(7) 0.0276(7) 0.0301(7) 0.0017(6) 0.0039(6) 0.0057(6)
C2 0.0259(7) 0.0263(7) 0.0264(7) 0.0026(6) 0.0031(6) 0.0033(6)
C3 0.0239(7) 0.0258(7) 0.0227(7) -0.0001(6) 0.0019(5) 0.0031(6)
C4 0.0235(7) 0.0202(7) 0.0218(7) -0.0028(5) 0.0006(5) 0.0020(5)
C4a 0.0239(7) 0.0197(7) 0.0202(6) -0.0004(5) -0.0006(5) 0.0013(5)
C5 0.0281(7) 0.0198(7) 0.0219(7) -0.0002(5) 0.0008(6) 0.0014(5)
C6 0.0282(7) 0.0219(7) 0.0291(8) 0.0009(6) -0.0043(6) 0.0000(6)
C7 0.0250(7) 0.0215(7) 0.0273(7) -0.0002(5) -0.0001(6) -0.0032(6)
C8 0.0279(7) 0.0208(7) 0.0266(7) -0.0018(6) 0.0005(6) -0.0038(6)
C8a 0.0256(7) 0.0201(7) 0.0221(7) -0.0004(5) 0.0018(6) 0.0018(5)
C9 0.0321(9) 0.0311(9) 0.0470(10) 0.0072(7) 0.0018(7) -0.0025(8)
C10 0.0259(7) 0.0333(8) 0.0219(7) -0.0025(6) 0.0015(6) 0.0050(6)
C12 0.0299(9) 0.0466(11) 0.0465(11) -0.0128(8) -0.0033(8) -0.0041(9)
C13 0.0207(6) 0.0209(7) 0.0233(7) 0.0002(5) -0.0006(5) 0.0015(6)
C14 0.0271(7) 0.0210(7) 0.0278(7) -0.0013(6) -0.0025(6) 0.0015(6)
C15 0.0324(8) 0.0242(7) 0.0282(8) 0.0024(6) -0.0033(6) -0.0034(6)
C16 0.0283(8) 0.0299(8) 0.0244(7) 0.0052(6) 0.0013(6) 0.0001(6)
C17 0.0232(7) 0.0242(7) 0.0265(7) 0.0028(5) 0.0031(6) 0.0060(6)
C18 0.0235(7) 0.0208(7) 0.0257(7) 0.0008(5) 0.0017(5) 0.0008(6)
C19 0.0295(8) 0.0309(8) 0.0318(8) 0.0003(6) 0.0038(6) -0.0002(7)
C20 0.0307(8) 0.0319(9) 0.0359(9) -0.0018(7) -0.0051(7) -0.0047(7)

loop_
_geom_bond_atom_site_label_1
_geom_bond_atom_site_label_2
_geom_bond_site_symmetry_2
_geom_bond_distance
_geom_bond_publ_flag
Cl C14 . 1.7298(16) ?
O1 N17 . 1.2208(18) ?
O2 N17 . 1.2199(19) ?
O5 C5 . 1.2331(18) ?
O10 C10 . 1.211(2) yes
O11 C10 . 1.349(2) yes
O11 C12 . 1.441(2) ?
N1 C8a . 1.372(2) yes
N1 C2 . 1.387(2) yes
N1 H1 . 0.84(2) ?
N17 C17 . 1.467(2) ?
C2 C3 . 1.355(2) yes
C2 C9 . 1.500(2) ?
C3 C10 . 1.473(2) yes
C3 C4 . 1.524(2) yes
C4 C4a . 1.516(2) yes
C4 C13 . 1.529(2) ?
C4 H4 . 1.0000 ?
C4a C8a . 1.356(2) yes
C4a C5 . 1.453(2) ?
C5 C6 . 1.506(2) ?
C6 C7 . 1.533(2) ?
C6 H61 . 0.9900 ?
C6 H62 . 0.9900 ?
C7 C19 . 1.531(2) ?
C7 C20 . 1.532(2) ?
C7 C8 . 1.540(2) ?
C8 C8a . 1.503(2) ?
C8 H81 . 0.9900 ?
C8 H82 . 0.9900 ?
C9 H91 . 0.9800 ?
C9 H92 . 0.9800 ?
C9 H93 . 0.9800 ?
C12 H121 . 0.9800 ?
C12 H122 . 0.9800 ?
C12 H123 . 0.9800 ?
C13 C18 . 1.397(2) ?
C13 C14 . 1.400(2) ?
C14 C15 . 1.396(2) ?
C15 C16 . 1.382(2) ?
C15 H15 . 0.9500 ?
C16 C17 . 1.380(2) ?
C16 H16 . 0.9500 ?
C17 C18 . 1.380(2) ?
C18 H18 . 0.9500 ?
C19 H191 . 0.9800 ?
C19 H192 . 0.9800 ?
C19 H193 . 0.9800 ?
C20 H201 . 0.9800 ?
C20 H202 . 0.9800 ?
C20 H203 . 0.9800 ?

loop_
_cod_related_entry_id
_cod_related_entry_database
_cod_related_entry_code
1 ChemSpider 2144679
